data_2234880
loop_
_publ_author_name
'Li, Chen'
'Yu, Guang Yan'
'Tian, Xin'
'Li, Song'
'Xiao, Tao'

_publ_section_title
;
 7-Diethylamino-2-propylsulfanyl-3-(1<i>H</i>-1,2,4-triazol-1-yl)-4<i>H</i>-thiochromen-4-one
;
_journal_coeditor_code ZQ2162
_journal_issue 5
_journal_name_full 'Acta Crystallographica Section E'
_journal_page_first o1435
_journal_paper_doi 10.1107/S1600536812015954
_journal_volume 68
_journal_year 2012
_chemical_formula_iupac 'C18 H22 N4 O S2'
_chemical_formula_moiety 'C18 H22 N4 O S2'
_chemical_formula_sum 'C18 H22 N4 O S2'
_chemical_formula_weight 374.52
_chemical_melting_point 420
_chemical_name_systematic
;
7-Diethylamino-2-propylsulfanyl-3-(1<i>H</i>-1,2,4-triazol-1-yl)-4<i>H</i>-
thiochromen-4-one
;
_space_group_IT_number 15
_symmetry_cell_setting monoclinic
_symmetry_space_group_name_Hall '-C 2yc'
_symmetry_space_group_name_H-M 'C 1 2/c 1'
_atom_sites_solution_hydrogens geom
_atom_sites_solution_primary direct
_atom_sites_solution_secondary difmap
_audit_creation_method SHELXL-97
_cell_angle_alpha 90.00
_cell_angle_beta 109.85(3)
_cell_angle_gamma 90.00
_cell_formula_units_Z 8
_cell_length_a 21.937(4)
_cell_length_b 9.817(2)
_cell_length_c 19.059(4)
_cell_measurement_reflns_used 25
_cell_measurement_temperature 293(2)
_cell_measurement_theta_max 13
_cell_measurement_theta_min 9
_cell_volume 3860.6(15)
_computing_cell_refinement 'CAD-4 Software (Enraf--Nonius, 1985)'
_computing_data_collection 'CAD-4 Software (Enraf--Nonius, 1985)'
_computing_data_reduction 'XCAD4 (Harms & Wocadlo, 1995)'
_computing_molecular_graphics 'PLATON (Spek, 2009)'
_computing_publication_material 'SHELXTL (Sheldrick, 2008)'
_computing_structure_refinement 'SHELXL97 (Sheldrick, 2008)'
_computing_structure_solution 'SHELXS97 (Sheldrick, 2008)'
_diffrn_ambient_temperature 293(2)
_diffrn_measured_fraction_theta_full 1.000
_diffrn_measured_fraction_theta_max 1.000
_diffrn_measurement_device_type 'Enraf--Nonius CAD-4'
_diffrn_measurement_method \w/2\q
_diffrn_radiation_monochromator graphite
_diffrn_radiation_source 'fine-focus sealed tube'
_diffrn_radiation_type MoK\a
_diffrn_radiation_wavelength 0.71073
_diffrn_reflns_av_R_equivalents 0.0623
_diffrn_reflns_av_sigmaI/netI 0.0398
_diffrn_reflns_limit_h_max 26
_diffrn_reflns_limit_h_min 0
_diffrn_reflns_limit_k_max 11
_diffrn_reflns_limit_k_min 0
_diffrn_reflns_limit_l_max 21
_diffrn_reflns_limit_l_min -22
_diffrn_reflns_number 3644
_diffrn_reflns_theta_full 25.38
_diffrn_reflns_theta_max 25.38
_diffrn_reflns_theta_min 1.97
_diffrn_standards_decay_% 1
_diffrn_standards_interval_count 200
_diffrn_standards_interval_time 120
_diffrn_standards_number 3
_exptl_absorpt_coefficient_mu 0.289
_exptl_absorpt_correction_T_max 0.9444
_exptl_absorpt_correction_T_min 0.9183
_exptl_absorpt_correction_type psi-scan
_exptl_absorpt_process_details '(North <i>et al.</i>, 1968)'
_exptl_crystal_colour yellow
_exptl_crystal_density_diffrn 1.289
_exptl_crystal_density_method 'not measured'
_exptl_crystal_description block
_exptl_crystal_F_000 1584
_exptl_crystal_size_max 0.30
_exptl_crystal_size_mid 0.20
_exptl_crystal_size_min 0.20
_refine_diff_density_max 0.463
_refine_diff_density_min -0.288
_refine_ls_extinction_method none
_refine_ls_goodness_of_fit_ref 1.001
_refine_ls_hydrogen_treatment constr
_refine_ls_matrix_type full
_refine_ls_number_parameters 226
_refine_ls_number_reflns 3549
_refine_ls_number_restraints 1
_refine_ls_restrained_S_all 1.005
_refine_ls_R_factor_all 0.0957
_refine_ls_R_factor_gt 0.0623
_refine_ls_shift/su_max 0.000
_refine_ls_shift/su_mean 0.000
_refine_ls_structure_factor_coef Fsqd
_refine_ls_weighting_details 'w=1/[\s^2^(Fo^2^)+(0.1000P)^2^+2.5000P] where P=(Fo^2^+2Fc^2^)/3'
_refine_ls_weighting_scheme calc
_refine_ls_wR_factor_gt 0.1603
_refine_ls_wR_factor_ref 0.1805
_reflns_number_gt 2309
_reflns_number_total 3549
_reflns_threshold_expression >2sigma(I)
_cod_data_source_file zq2162.cif
_cod_data_source_block I
_cod_original_sg_symbol_H-M 'C 2/c'
_cod_database_code 2234880
_cod_database_fobs_code 2234880

loop_
_symmetry_equiv_pos_as_xyz
x,y,z
-x,y,1/2-z
-x,-y,-z
x,-y,1/2+z
1/2+x,1/2+y,z
1/2-x,1/2+y,1/2-z
1/2-x,1/2-y,-z
1/2+x,1/2-y,1/2+z

loop_
_atom_site_type_symbol
_atom_site_label
_atom_site_fract_x
_atom_site_fract_y
_atom_site_fract_z
_atom_site_U_iso_or_equiv
_atom_site_adp_type
_atom_site_calc_flag
_atom_site_refinement_flags
_atom_site_occupancy
_atom_site_symmetry_multiplicity
O O 0.31273(13) 0.6959(3) -0.19491(12) 0.0685(7) Uani d . 1 1
S S1 0.37800(5) 0.93494(9) 0.01442(4) 0.0623(3) Uani d . 1 1
C C1 0.34042(17) 0.7137(3) 0.06581(16) 0.0521(8) Uani d . 1 1
H H1A 0.3504 0.7653 0.1092 0.063 Uiso calc R 1 1
N N1 0.31682(18) 0.5173(3) 0.12929(16) 0.0768(10) Uani d U 1 1
S S2 0.42593(6) 1.12341(11) -0.07537(6) 0.0778(4) Uani d . 1 1
N N2 0.37390(13) 0.9341(3) -0.19835(14) 0.0517(7) Uani d . 1 1
C C2 0.31990(18) 0.5786(4) 0.06550(18) 0.0575(9) Uani d . 1 1
C C3 0.3029(2) 0.5069(4) -0.00294(19) 0.0647(10) Uani d . 1 1
H H3A 0.2884 0.4175 -0.0051 0.078 Uiso calc R 1 1
N N3 0.42763(15) 0.9017(4) -0.21445(17) 0.0755(10) Uani d . 1 1
C C4 0.30731(19) 0.5662(3) -0.06570(17) 0.0591(9) Uani d . 1 1
H H4A 0.2953 0.5160 -0.1097 0.071 Uiso calc R 1 1
N N4 0.35895(17) 1.0243(4) -0.30789(17) 0.0752(10) Uani d . 1 1
C C5 0.32941(15) 0.7002(3) -0.06632(15) 0.0460(7) Uani d . 1 1
C C6 0.34602(15) 0.7712(3) 0.00137(16) 0.0461(7) Uani d . 1 1
C C7 0.33381(16) 0.7573(3) -0.13516(16) 0.0498(8) Uani d . 1 1
C C8 0.36498(16) 0.8890(3) -0.13097(16) 0.0496(8) Uani d . 1 1
C C9 0.38666(17) 0.9716(3) -0.07033(17) 0.0521(8) Uani d . 1 1
C C10 0.3179(3) 0.3638(5) 0.1353(3) 0.0961(15) Uani d U 1 1
H H10A 0.3371 0.3251 0.1009 0.115 Uiso calc R 1 1
H H10B 0.3439 0.3366 0.1855 0.115 Uiso calc R 1 1
C C11 0.2543(3) 0.3150(7) 0.1184(3) 0.122(2) Uani d . 1 1
H H11A 0.2550 0.2174 0.1222 0.184 Uiso calc R 1 1
H H11B 0.2288 0.3414 0.0685 0.184 Uiso calc R 1 1
H H11C 0.2356 0.3527 0.1529 0.184 Uiso calc R 1 1
C C12 0.3326(2) 0.5939(5) 0.1989(2) 0.0825(13) Uani d . 1 1
H H12A 0.3115 0.5512 0.2304 0.099 Uiso calc R 1 1
H H12B 0.3154 0.6856 0.1878 0.099 Uiso calc R 1 1
C C13 0.4041(3) 0.6019(6) 0.2407(3) 0.126(2) Uani d . 1 1
H H13A 0.4117 0.6538 0.2856 0.189 Uiso calc R 1 1
H H13B 0.4253 0.6454 0.2101 0.189 Uiso calc R 1 1
H H13C 0.4212 0.5117 0.2533 0.189 Uiso calc R 1 1
C C14 0.4445(2) 1.1997(4) 0.0179(2) 0.0828(13) Uani d . 1 1
H H14A 0.4048 1.2114 0.0289 0.099 Uiso calc R 1 1
H H14B 0.4727 1.1394 0.0552 0.099 Uiso calc R 1 1
C C15 0.4759(3) 1.3310(5) 0.0208(3) 0.1027(16) Uani d . 1 1
H H15A 0.4476 1.3907 -0.0167 0.123 Uiso calc R 1 1
H H15B 0.5155 1.3188 0.0095 0.123 Uiso calc R 1 1
C C16 0.4921(3) 1.3968(5) 0.0972(3) 0.1077(17) Uani d . 1 1
H H16A 0.5126 1.4832 0.0972 0.162 Uiso calc R 1 1
H H16B 0.5209 1.3387 0.1343 0.162 Uiso calc R 1 1
H H16C 0.4529 1.4102 0.1082 0.162 Uiso calc R 1 1
C C17 0.4160(2) 0.9580(5) -0.2799(2) 0.0791(13) Uani d . 1 1
H H17A 0.4453 0.9527 -0.3056 0.095 Uiso calc R 1 1
C C18 0.33441(19) 1.0072(4) -0.25448(18) 0.0632(10) Uani d . 1 1
H H18A 0.2946 1.0417 -0.2556 0.076 Uiso calc R 1 1

loop_
_atom_site_aniso_label
_atom_site_aniso_U_11
_atom_site_aniso_U_22
_atom_site_aniso_U_33
_atom_site_aniso_U_12
_atom_site_aniso_U_13
_atom_site_aniso_U_23
O 0.101(2) 0.0720(17) 0.0323(11) -0.0199(14) 0.0227(12) -0.0092(11)
S1 0.0961(7) 0.0541(5) 0.0374(4) -0.0189(5) 0.0236(4) -0.0066(4)
C1 0.075(2) 0.0510(19) 0.0301(15) -0.0042(17) 0.0170(15) -0.0023(14)
N1 0.126(3) 0.0677(18) 0.0389(15) -0.019(2) 0.0313(17) 0.0017(14)
S2 0.1058(9) 0.0682(7) 0.0592(6) -0.0306(6) 0.0277(6) -0.0010(5)
N2 0.0590(16) 0.0614(17) 0.0362(13) -0.0001(14) 0.0179(12) 0.0061(13)
C2 0.077(2) 0.055(2) 0.0401(17) -0.0026(17) 0.0192(16) 0.0015(15)
C3 0.101(3) 0.0449(19) 0.0478(19) -0.0168(19) 0.0249(19) -0.0029(16)
N3 0.065(2) 0.112(3) 0.0568(19) 0.0182(19) 0.0302(16) 0.0236(18)
C4 0.089(3) 0.0506(19) 0.0336(16) -0.0120(18) 0.0158(16) -0.0052(15)
N4 0.082(2) 0.096(3) 0.0488(17) 0.004(2) 0.0244(17) 0.0219(17)
C5 0.0582(19) 0.0483(18) 0.0303(14) -0.0025(15) 0.0133(13) -0.0011(13)
C6 0.0564(19) 0.0463(17) 0.0336(14) 0.0001(14) 0.0129(13) -0.0008(13)
C7 0.063(2) 0.0542(19) 0.0323(15) -0.0034(16) 0.0159(14) -0.0033(14)
C8 0.060(2) 0.0570(19) 0.0323(15) -0.0012(16) 0.0167(14) 0.0056(14)
C9 0.064(2) 0.0488(19) 0.0397(17) -0.0095(16) 0.0117(15) 0.0002(14)
C10 0.146(5) 0.086(2) 0.060(3) -0.022(3) 0.040(3) 0.009(2)
C11 0.140(5) 0.142(5) 0.081(4) -0.004(4) 0.033(3) 0.006(3)
C12 0.132(4) 0.078(3) 0.043(2) -0.009(3) 0.037(2) 0.0025(19)
C13 0.162(6) 0.125(5) 0.059(3) 0.014(4) -0.003(3) 0.006(3)
C14 0.107(3) 0.068(3) 0.069(3) -0.022(2) 0.024(2) -0.003(2)
C15 0.116(4) 0.083(3) 0.094(4) -0.010(3) 0.016(3) -0.003(3)
C16 0.135(5) 0.082(3) 0.089(4) -0.010(3) 0.016(3) -0.024(3)
C17 0.076(3) 0.117(4) 0.053(2) 0.008(3) 0.033(2) 0.023(2)
C18 0.069(2) 0.077(2) 0.0439(18) 0.007(2) 0.0201(17) 0.0133(18)

loop_
_atom_type_symbol
_atom_type_description
_atom_type_scat_dispersion_real
_atom_type_scat_dispersion_imag
_atom_type_scat_source
C C 0.0033 0.0016 'International Tables Vol C Tables 4.2.6.8 and 6.1.1.4'
H H 0.0000 0.0000 'International Tables Vol C Tables 4.2.6.8 and 6.1.1.4'
N N 0.0061 0.0033 'International Tables Vol C Tables 4.2.6.8 and 6.1.1.4'
O O 0.0106 0.0060 'International Tables Vol C Tables 4.2.6.8 and 6.1.1.4'
S S 0.1246 0.1234 'International Tables Vol C Tables 4.2.6.8 and 6.1.1.4'

loop_
_geom_angle_atom_site_label_1
_geom_angle_atom_site_label_2
_geom_angle_atom_site_label_3
_geom_angle
_geom_angle_publ_flag
C9 S1 C6 103.07(15) no
C6 C1 C2 120.3(3) ?
C6 C1 H1A 119.9 ?
C2 C1 H1A 119.9 ?
C2 N1 C12 120.6(3) no
C2 N1 C10 119.8(3) no
C12 N1 C10 116.9(3) ?
C9 S2 C14 104.25(17) no
C18 N2 N3 108.8(3) no
C18 N2 C8 129.4(3) no
N3 N2 C8 121.7(3) no
N1 C2 C1 121.4(3) no
N1 C2 C3 121.3(3) no
C1 C2 C3 117.3(3) ?
C4 C3 C2 121.4(3) ?
C4 C3 H3A 119.3 ?
C2 C3 H3A 119.3 ?
C17 N3 N2 102.4(3) no
C3 C4 C5 122.4(3) ?
C3 C4 H4A 118.8 ?
C5 C4 H4A 118.8 ?
C18 N4 C17 101.6(3) no
C6 C5 C4 116.2(3) ?
C6 C5 C7 124.1(3) ?
C4 C5 C7 119.7(3) ?
C1 C6 C5 122.4(3) ?
C1 C6 S1 113.6(2) no
C5 C6 S1 123.9(2) no
O C7 C8 120.6(3) no
O C7 C5 121.6(3) no
C8 C7 C5 117.8(3) ?
C9 C8 N2 117.6(3) no
C9 C8 C7 126.9(3) ?
N2 C8 C7 115.5(3) no
C8 C9 S1 123.6(3) no
C8 C9 S2 120.1(3) no
S1 C9 S2 116.33(18) no
C11 C10 N1 109.5(5) no
C11 C10 H10A 109.8 ?
N1 C10 H10A 109.8 ?
C11 C10 H10B 109.8 ?
N1 C10 H10B 109.8 ?
H10A C10 H10B 108.2 ?
C10 C11 H11A 109.5 ?
C10 C11 H11B 109.5 ?
H11A C11 H11B 109.5 ?
C10 C11 H11C 109.5 ?
H11A C11 H11C 109.5 ?
H11B C11 H11C 109.5 ?
N1 C12 C13 113.0(4) no
N1 C12 H12A 109.0 ?
C13 C12 H12A 109.0 ?
N1 C12 H12B 109.0 ?
C13 C12 H12B 109.0 ?
H12A C12 H12B 107.8 ?
C12 C13 H13A 109.5 ?
C12 C13 H13B 109.5 ?
H13A C13 H13B 109.5 ?
C12 C13 H13C 109.5 ?
H13A C13 H13C 109.5 ?
H13B C13 H13C 109.5 ?
C15 C14 S2 110.1(3) no
C15 C14 H14A 109.6 ?
S2 C14 H14A 109.6 ?
C15 C14 H14B 109.6 ?
S2 C14 H14B 109.6 ?
H14A C14 H14B 108.2 ?
C14 C15 C16 111.5(4) ?
C14 C15 H15A 109.3 ?
C16 C15 H15A 109.3 ?
C14 C15 H15B 109.3 ?
C16 C15 H15B 109.3 ?
H15A C15 H15B 108.0 ?
C15 C16 H16A 109.5 ?
C15 C16 H16B 109.5 ?
H16A C16 H16B 109.5 ?
C15 C16 H16C 109.5 ?
H16A C16 H16C 109.5 ?
H16B C16 H16C 109.5 ?
N3 C17 N4 115.7(3) no
N3 C17 H17A 122.1 ?
N4 C17 H17A 122.1 ?
N4 C18 N2 111.4(3) no
N4 C18 H18A 124.3 ?
N2 C18 H18A 124.3 ?

loop_
_geom_bond_atom_site_label_1
_geom_bond_atom_site_label_2
_geom_bond_distance
_geom_bond_publ_flag
O C7 1.231(4) no
S1 C9 1.727(3) no
S1 C6 1.738(3) no
C1 C6 1.394(4) ?
C1 C2 1.400(5) ?
C1 H1A 0.9300 ?
N1 C2 1.378(4) no
N1 C12 1.460(5) no
N1 C10 1.512(6) no
S2 C9 1.740(3) no
S2 C14 1.843(4) no
N2 C18 1.335(4) no
N2 N3 1.353(4) no
N2 C8 1.433(4) no
C2 C3 1.416(5) ?
C3 C4 1.363(4) ?
C3 H3A 0.9300 ?
N3 C17 1.308(4) no
C4 C5 1.404(4) ?
C4 H4A 0.9300 ?
N4 C18 1.314(4) no
N4 C17 1.350(5) no
C5 C6 1.401(4) ?
C5 C7 1.460(4) ?
C7 C8 1.452(5) ?
C8 C9 1.358(4) ?
C10 C11 1.405(7) ?
C10 H10A 0.9700 ?
C10 H10B 0.9700 ?
C11 H11A 0.9600 ?
C11 H11B 0.9600 ?
C11 H11C 0.9600 ?
C12 C13 1.502(7) ?
C12 H12A 0.9700 ?
C12 H12B 0.9700 ?
C13 H13A 0.9600 ?
C13 H13B 0.9600 ?
C13 H13C 0.9600 ?
C14 C15 1.454(6) ?
C14 H14A 0.9700 ?
C14 H14B 0.9700 ?
C15 C16 1.520(6) ?
C15 H15A 0.9700 ?
C15 H15B 0.9700 ?
C16 H16A 0.9600 ?
C16 H16B 0.9600 ?
C16 H16C 0.9600 ?
C17 H17A 0.9300 ?
C18 H18A 0.9300 ?

loop_
_geom_hbond_atom_site_label_D
_geom_hbond_atom_site_label_H
_geom_hbond_atom_site_label_A
_geom_hbond_site_symmetry_A
_geom_hbond_distance_DH
_geom_hbond_distance_HA
_geom_hbond_distance_DA
_geom_hbond_angle_DHA
_geom_hbond_publ_flag
C1 H1A N4 4_575 0.9300 2.5700 3.451(5) 159.00 yes

loop_
_geom_torsion_atom_site_label_1
_geom_torsion_atom_site_label_2
_geom_torsion_atom_site_label_3
_geom_torsion_atom_site_label_4
_geom_torsion
C12 N1 C2 C1 2.4(6)
C10 N1 C2 C1 -158.5(4)
C12 N1 C2 C3 -178.1(4)
C10 N1 C2 C3 21.0(6)
C6 C1 C2 N1 177.0(3)
C6 C1 C2 C3 -2.5(5)
N1 C2 C3 C4 -178.5(4)
C1 C2 C3 C4 1.0(6)
C18 N2 N3 C17 -0.3(4)
C8 N2 N3 C17 178.4(3)
C2 C3 C4 C5 0.7(6)
C3 C4 C5 C6 -0.8(5)
C3 C4 C5 C7 179.2(4)
C2 C1 C6 C5 2.5(5)
C2 C1 C6 S1 -175.3(3)
C4 C5 C6 C1 -0.7(5)
C7 C5 C6 C1 179.2(3)
C4 C5 C6 S1 176.8(3)
C7 C5 C6 S1 -3.2(5)
C9 S1 C6 C1 174.2(3)
C9 S1 C6 C5 -3.6(3)
C6 C5 C7 O -172.8(3)
C4 C5 C7 O 7.2(5)
C6 C5 C7 C8 8.2(5)
C4 C5 C7 C8 -171.9(3)
C18 N2 C8 C9 -90.9(4)
N3 N2 C8 C9 90.7(4)
C18 N2 C8 C7 89.7(4)
N3 N2 C8 C7 -88.7(4)
O C7 C8 C9 175.5(3)
C5 C7 C8 C9 -5.4(5)
O C7 C8 N2 -5.1(5)
C5 C7 C8 N2 173.9(3)
N2 C8 C9 S1 178.3(2)
C7 C8 C9 S1 -2.3(5)
N2 C8 C9 S2 -2.0(4)
C7 C8 C9 S2 177.4(3)
C6 S1 C9 C8 6.2(4)
C6 S1 C9 S2 -173.5(2)
C14 S2 C9 C8 179.0(3)
C14 S2 C9 S1 -1.2(3)
C2 N1 C10 C11 -98.6(5)
C12 N1 C10 C11 99.8(5)
C2 N1 C12 C13 -82.1(5)
C10 N1 C12 C13 79.4(5)
C9 S2 C14 C15 -178.2(4)
S2 C14 C15 C16 -179.9(4)
N2 N3 C17 N4 -0.1(5)
C18 N4 C17 N3 0.5(5)
C17 N4 C18 N2 -0.6(5)
N3 N2 C18 N4 0.6(5)
C8 N2 C18 N4 -177.9(3)

loop_
_cod_related_entry_id
_cod_related_entry_database
_cod_related_entry_code
1 ChemSpider 30657726
